data_7023650
loop_
_publ_author_name
'Pacheco, Mario'
'Cuevas, Alicia'
'Gonz\'alez-Platas, Javier'
'Faccio, Ricardo'
'Lloret, Francesc'
'Julve, Miguel'
'Kremer, Carlos'

_publ_section_title
;
 Synthesis, crystal structure and magnetic properties of the Re(ii)
 complexes NBu4[Re(NO)Br4(L)] (L = pyridine and diazine type ligands).
;
_journal_issue 43
_journal_name_full 'Dalton transactions (Cambridge, England : 2003)'
_journal_page_first 15361
_journal_page_last 15371
_journal_paper_doi 10.1039/c3dt51699g
_journal_volume 42
_journal_year 2013
_chemical_formula_moiety 'C16 H36 N, C5 H5 Br4 N2 O Re'
_chemical_formula_sum 'C21 H41 Br4 N3 O Re'
_chemical_formula_weight 857.38
_space_group_crystal_system triclinic
_space_group_IT_number 2
_space_group_name_Hall '-P 1'
_space_group_name_H-M_alt 'P -1'
_symmetry_space_group_name_Hall '-P 1'
_symmetry_space_group_name_H-M 'P -1'
_atom_sites_solution_hydrogens geom
_audit_creation_method SHELXL-97
_cell_angle_alpha 96.111(9)
_cell_angle_beta 91.754(9)
_cell_angle_gamma 110.671(9)
_cell_formula_units_Z 2
_cell_length_a 8.894(2)
_cell_length_b 10.831(3)
_cell_length_c 16.488(5)
_cell_measurement_reflns_used 3839
_cell_measurement_temperature 300(2)
_cell_measurement_theta_max 25.10
_cell_measurement_theta_min 2.87
_cell_volume 1473.6(7)
_computing_cell_refinement 'Bruker XSCANS (Bruker, 1996)'
_computing_data_collection 'Bruker XSCANS (Bruker, 1996)'
_computing_data_reduction 'Bruker XSCANS (Bruker, 1996)'
_computing_molecular_graphics 'ORTEP (Farrugia, 1997)'
_computing_publication_material 'PLATON (Spek, 2009)'
_computing_structure_refinement 'SHELXL-2012 (Sheldrick, 2012)'
_computing_structure_solution 'SHELXL-2012 (Sheldrick, 2012)'
_diffrn_ambient_temperature 300(2)
_diffrn_measured_fraction_theta_full 0.979
_diffrn_measured_fraction_theta_max 0.979
_diffrn_measurement_device_type 'Bruker P4'
_diffrn_measurement_method '\w scans'
_diffrn_radiation_monochromator graphite
_diffrn_radiation_source 'fine-focus sealed tube'
_diffrn_radiation_type MoK\a
_diffrn_radiation_wavelength 0.71073
_diffrn_reflns_av_R_equivalents 0.0446
_diffrn_reflns_av_unetI/netI 0.0543
_diffrn_reflns_Laue_measured_fraction_full 0.979
_diffrn_reflns_Laue_measured_fraction_max 0.979
_diffrn_reflns_limit_h_max 10
_diffrn_reflns_limit_h_min -10
_diffrn_reflns_limit_k_max 12
_diffrn_reflns_limit_k_min -12
_diffrn_reflns_limit_l_max 19
_diffrn_reflns_limit_l_min -19
_diffrn_reflns_number 14762
_diffrn_reflns_point_group_measured_fraction_full 0.979
_diffrn_reflns_point_group_measured_fraction_max 0.979
_diffrn_reflns_theta_full 25.242
_diffrn_reflns_theta_max 25.244
_diffrn_reflns_theta_min 2.241
_diffrn_standards_decay_% -10.1
_exptl_absorpt_coefficient_mu 9.563
_exptl_absorpt_correction_T_max 0.999
_exptl_absorpt_correction_T_min 0.668
_exptl_absorpt_correction_type multi-scan
_exptl_absorpt_process_details '(SADABS; Bruker, 2001)'
_exptl_crystal_colour green
_exptl_crystal_density_diffrn 1.932
_exptl_crystal_density_method 'not measured'
_exptl_crystal_description block
_exptl_crystal_F_000 822
_exptl_crystal_size_max 0.20
_exptl_crystal_size_mid 0.20
_exptl_crystal_size_min 0.10
_refine_diff_density_max 0.712
_refine_diff_density_min -0.973
_refine_diff_density_rms 0.123
_refine_ls_extinction_method none
_refine_ls_goodness_of_fit_ref 0.990
_refine_ls_hydrogen_treatment constr
_refine_ls_matrix_type full
_refine_ls_number_parameters 271
_refine_ls_number_reflns 5245
_refine_ls_number_restraints 6
_refine_ls_restrained_S_all 0.990
_refine_ls_R_factor_all 0.0519
_refine_ls_R_factor_gt 0.0328
_refine_ls_shift/su_max 0.000
_refine_ls_shift/su_mean 0.000
_refine_ls_structure_factor_coef Fsqd
_refine_ls_weighting_details
;
 w=1/[\s^2^(Fo^2^)+(0.0286P)^2^]
 where P=(Fo^2^+2Fc^2^)/3
;
_refine_ls_weighting_scheme calc
_refine_ls_wR_factor_gt 0.0672
_refine_ls_wR_factor_ref 0.0724
_reflns_Friedel_coverage 0.000
_reflns_number_gt 4017
_reflns_number_total 5245
_reflns_threshold_expression 'I > 2\s(I)'
_cod_data_source_file c3dt51699g.txt
_cod_data_source_block pyc
_cod_database_code 7023650
_shelx_space_group_comment
;
The symmetry employed for this shelxl refinement is uniquely defined
by the following loop, which should always be used as a source of
symmetry information in preference to the above space-group names.
They are only intended as comments.
;
_shelxl_version_number 2012-9

loop_
_space_group_symop_operation_xyz
'x, y, z'
'-x, -y, -z'

loop_
_atom_site_label
_atom_site_type_symbol
_atom_site_fract_x
_atom_site_fract_y
_atom_site_fract_z
_atom_site_U_iso_or_equiv
_atom_site_adp_type
_atom_site_occupancy
_atom_site_site_symmetry_order
_atom_site_calc_flag
_atom_site_refinement_flags_posn
_atom_site_refinement_flags_adp
Re1 Re 0.76494(3) 1.10226(2) 0.73438(2) 0.03302(8) Uani 1 1 d . .
Br2 Br 0.81190(7) 1.30006(5) 0.65681(4) 0.04746(17) Uani 1 1 d . .
Br3 Br 0.70693(8) 0.88900(6) 0.79480(4) 0.05213(18) Uani 1 1 d . .
Br4 Br 1.04175(7) 1.10377(6) 0.70531(4) 0.05132(18) Uani 1 1 d . .
Br1 Br 0.48110(8) 1.09280(7) 0.74709(4) 0.05593(19) Uani 1 1 d . .
N2 N 0.6800(5) 0.9799(4) 0.6138(2) 0.0384(11) Uani 1 1 d D .
N3 N 1.0909(5) 1.6953(4) 0.7933(3) 0.0321(11) Uani 1 1 d . .
C11 C 1.1513(7) 1.5807(5) 0.7785(3) 0.0388(14) Uani 1 1 d . .
H11A H 1.1712 1.5550 0.8312 0.047 Uiso 1 1 calc R U
H11B H 1.0654 1.5057 0.7485 0.047 Uiso 1 1 calc R U
C12 C 1.2997(7) 1.6041(6) 0.7333(4) 0.0575(19) Uani 1 1 d . .
H12A H 1.3829 1.6860 0.7579 0.069 Uiso 1 1 calc R U
H12B H 1.2764 1.6142 0.6770 0.069 Uiso 1 1 calc R U
C13 C 1.3607(8) 1.4905(7) 0.7346(5) 0.070(2) Uani 1 1 d . .
H13A H 1.3938 1.4865 0.7905 0.084 Uiso 1 1 calc R U
H13B H 1.2733 1.4077 0.7155 0.084 Uiso 1 1 calc R U
C14 C 1.4981(9) 1.5031(8) 0.6833(5) 0.099(3) Uani 1 1 d . .
H14A H 1.5331 1.4296 0.6875 0.148 Uiso 1 1 calc R U
H14B H 1.5853 1.5849 0.7018 0.148 Uiso 1 1 calc R U
H14C H 1.4649 1.5030 0.6273 0.148 Uiso 1 1 calc R U
C21 C 1.0828(7) 1.7560(5) 0.7146(3) 0.0395(14) Uani 1 1 d . .
H21A H 1.0458 1.8297 0.7267 0.047 Uiso 1 1 calc R U
H21B H 1.1909 1.7920 0.6967 0.047 Uiso 1 1 calc R U
C22 C 0.9756(7) 1.6626(6) 0.6452(3) 0.0493(16) Uani 1 1 d . .
H22A H 1.0113 1.5882 0.6327 0.059 Uiso 1 1 calc R U
H22B H 0.8665 1.6277 0.6620 0.059 Uiso 1 1 calc R U
C23 C 0.9756(9) 1.7284(7) 0.5700(4) 0.0648(19) Uani 1 1 d . .
H23A H 1.0831 1.7571 0.5509 0.078 Uiso 1 1 calc R U
H23B H 0.9482 1.8068 0.5837 0.078 Uiso 1 1 calc R U
C24 C 0.8579(9) 1.6376(7) 0.5021(4) 0.079(2) Uani 1 1 d . .
H24A H 0.8620 1.6843 0.4554 0.119 Uiso 1 1 calc R U
H24B H 0.7509 1.6101 0.5204 0.119 Uiso 1 1 calc R U
H24C H 0.8861 1.5608 0.4873 0.119 Uiso 1 1 calc R U
C31 C 1.2072(7) 1.7995(5) 0.8573(3) 0.0397(14) Uani 1 1 d . .
H31A H 1.2143 1.7579 0.9058 0.048 Uiso 1 1 calc R U
H31B H 1.3133 1.8291 0.8364 0.048 Uiso 1 1 calc R U
C32 C 1.1629(7) 1.9203(6) 0.8819(4) 0.0496(16) Uani 1 1 d . .
H32A H 1.0547 1.8926 0.9002 0.060 Uiso 1 1 calc R U
H32B H 1.1654 1.9684 0.8353 0.060 Uiso 1 1 calc R U
C33 C 1.2817(9) 2.0097(6) 0.9502(4) 0.074(2) Uani 1 1 d . .
H33A H 1.2681 1.9654 0.9991 0.089 Uiso 1 1 calc R U
H33B H 1.3907 2.0260 0.9346 0.089 Uiso 1 1 calc R U
C34 C 1.2580(11) 2.1389(7) 0.9683(5) 0.110(3) Uani 1 1 d . .
H34A H 1.3343 2.1933 1.0119 0.165 Uiso 1 1 calc R U
H34B H 1.1506 2.1231 0.9844 0.165 Uiso 1 1 calc R U
H34C H 1.2738 2.1838 0.9204 0.165 Uiso 1 1 calc R U
C41 C 0.9217(6) 1.6405(6) 0.8221(3) 0.0392(14) Uani 1 1 d . .
H41A H 0.8755 1.7094 0.8226 0.047 Uiso 1 1 calc R U
H41B H 0.8570 1.5672 0.7820 0.047 Uiso 1 1 calc R U
C42 C 0.9061(7) 1.5924(6) 0.9046(3) 0.0446(15) Uani 1 1 d . .
H42A H 0.9546 1.6670 0.9469 0.053 Uiso 1 1 calc R U
H42B H 0.9620 1.5305 0.9080 0.053 Uiso 1 1 calc R U
C43 C 0.7296(7) 1.5243(7) 0.9175(4) 0.0596(19) Uani 1 1 d . .
H43A H 0.6745 1.5865 0.9132 0.072 Uiso 1 1 calc R U
H43B H 0.6821 1.4503 0.8748 0.072 Uiso 1 1 calc R U
C44 C 0.7048(9) 1.4738(8) 0.9997(4) 0.089(3) Uani 1 1 d . .
H44A H 0.5916 1.4311 1.0053 0.133 Uiso 1 1 calc R U
H44B H 0.7493 1.5470 1.0423 0.133 Uiso 1 1 calc R U
H44C H 0.7578 1.4111 1.0039 0.133 Uiso 1 1 calc R U
N1 N 0.8351(6) 1.1961(5) 0.8287(3) 0.0494(13) Uani 1 1 d . .
O1 O 0.8842(7) 1.2582(5) 0.8930(3) 0.0956(19) Uani 1 1 d . .
C1 C 0.7660(6) 1.0107(5) 0.5484(2) 0.0419(15) Uani 1 1 d D .
H1 H 0.8633 1.0824 0.5542 0.050 Uiso 1 1 calc R U
C2 C 0.7120(7) 0.9376(5) 0.4730(3) 0.0603(19) Uani 1 1 d D .
H2 H 0.7714 0.9596 0.4277 0.072 Uiso 1 1 calc R U
C3 C 0.5687(7) 0.8314(6) 0.4657(3) 0.066(2) Uani 1 1 d D .
H3 H 0.5279 0.7811 0.4152 0.079 Uiso 1 1 calc R U
C4 C 0.4870(7) 0.8013(6) 0.5346(3) 0.064(2) Uani 1 1 d D .
H4 H 0.3915 0.7280 0.5303 0.077 Uiso 1 1 calc R U
C5 C 0.5412(5) 0.8752(4) 0.6097(3) 0.0358(13) Uani 1 1 d D .
H5 H 0.4842 0.8537 0.6558 0.043 Uiso 1 1 calc R U

loop_
_atom_site_aniso_label
_atom_site_aniso_U_11
_atom_site_aniso_U_22
_atom_site_aniso_U_33
_atom_site_aniso_U_23
_atom_site_aniso_U_13
_atom_site_aniso_U_12
Re1 0.03603(14) 0.02755(13) 0.03371(13) 0.00202(9) -0.00060(10) 0.01001(10)
Br2 0.0525(4) 0.0274(3) 0.0588(4) 0.0103(3) -0.0028(3) 0.0090(3)
Br3 0.0555(4) 0.0413(4) 0.0583(4) 0.0206(3) -0.0018(3) 0.0123(3)
Br4 0.0389(4) 0.0503(4) 0.0675(4) 0.0109(3) 0.0057(3) 0.0183(3)
Br1 0.0425(4) 0.0704(5) 0.0616(4) 0.0177(4) 0.0150(3) 0.0250(4)
N2 0.053(3) 0.029(3) 0.035(3) 0.009(2) 0.000(2) 0.016(2)
N3 0.029(3) 0.029(3) 0.038(3) 0.009(2) 0.001(2) 0.009(2)
C11 0.039(3) 0.028(3) 0.049(4) 0.006(3) 0.001(3) 0.011(3)
C12 0.048(4) 0.042(4) 0.082(5) -0.001(4) 0.010(4) 0.016(3)
C13 0.053(5) 0.075(5) 0.093(6) -0.002(4) 0.002(4) 0.039(4)
C14 0.076(6) 0.103(7) 0.128(8) -0.030(6) 0.002(5) 0.059(6)
C21 0.047(4) 0.029(3) 0.043(3) 0.008(3) 0.002(3) 0.013(3)
C22 0.061(4) 0.041(4) 0.044(4) 0.006(3) -0.002(3) 0.016(3)
C23 0.078(5) 0.058(5) 0.050(4) 0.013(3) -0.008(4) 0.013(4)
C24 0.099(6) 0.100(6) 0.039(4) 0.009(4) -0.009(4) 0.038(5)
C31 0.038(3) 0.036(3) 0.040(3) 0.004(3) -0.007(3) 0.007(3)
C32 0.059(4) 0.047(4) 0.043(4) 0.002(3) 0.005(3) 0.019(3)
C33 0.116(7) 0.053(5) 0.044(4) -0.006(3) -0.002(4) 0.024(5)
C34 0.173(10) 0.062(6) 0.074(6) -0.023(5) 0.007(6) 0.023(6)
C41 0.029(3) 0.036(3) 0.052(4) 0.011(3) 0.002(3) 0.009(3)
C42 0.039(4) 0.050(4) 0.045(4) 0.016(3) 0.003(3) 0.014(3)
C43 0.047(4) 0.070(5) 0.069(5) 0.024(4) 0.013(4) 0.025(4)
C44 0.083(6) 0.127(7) 0.088(6) 0.060(6) 0.045(5) 0.060(6)
N1 0.073(4) 0.042(3) 0.038(3) 0.003(2) -0.004(3) 0.027(3)
O1 0.145(5) 0.082(4) 0.050(3) -0.023(3) -0.026(3) 0.040(4)
C1 0.052(4) 0.041(4) 0.032(3) 0.003(3) 0.007(3) 0.015(3)
C2 0.088(6) 0.055(4) 0.037(4) 0.001(3) 0.007(4) 0.026(4)
C3 0.092(6) 0.057(5) 0.044(4) -0.007(4) -0.011(4) 0.027(4)
C4 0.059(5) 0.049(4) 0.072(5) 0.009(4) -0.011(4) 0.004(4)
C5 0.041(4) 0.027(3) 0.031(3) 0.006(2) -0.002(3) 0.003(3)

loop_
_atom_type_symbol
_atom_type_description
_atom_type_scat_dispersion_real
_atom_type_scat_dispersion_imag
_atom_type_scat_source
C C 0.0033 0.0016 'International Tables Vol C Tables 4.2.6.8 and 6.1.1.4'
H H 0.0000 0.0000 'International Tables Vol C Tables 4.2.6.8 and 6.1.1.4'
N N 0.0061 0.0033 'International Tables Vol C Tables 4.2.6.8 and 6.1.1.4'
O O 0.0106 0.0060 'International Tables Vol C Tables 4.2.6.8 and 6.1.1.4'
Br Br -0.2901 2.4595 'International Tables Vol C Tables 4.2.6.8 and 6.1.1.4'
Re Re -1.0185 7.2310 'International Tables Vol C Tables 4.2.6.8 and 6.1.1.4'

loop_
_geom_angle_atom_site_label_1
_geom_angle_atom_site_label_2
_geom_angle_atom_site_label_3
_geom_angle
N1 Re1 N2 178.53(19)
N1 Re1 Br3 91.93(16)
N2 Re1 Br3 87.35(10)
N1 Re1 Br1 94.16(17)
N2 Re1 Br1 87.14(11)
Br3 Re1 Br1 91.70(3)
N1 Re1 Br4 91.82(17)
N2 Re1 Br4 86.90(11)
Br3 Re1 Br4 89.80(2)
Br1 Re1 Br4 173.78(2)
N1 Re1 Br2 95.04(16)
N2 Re1 Br2 85.67(10)
Br3 Re1 Br2 173.02(2)
Br1 Re1 Br2 88.02(2)
Br4 Re1 Br2 89.76(2)
C5 N2 C1 122.4(4)
C5 N2 Re1 117.2(3)
C1 N2 Re1 120.4(3)
C11 N3 C31 107.8(4)
C11 N3 C41 107.8(4)
C31 N3 C41 111.9(4)
C11 N3 C21 111.0(4)
C31 N3 C21 109.8(4)
C41 N3 C21 108.6(4)
C12 C11 N3 117.2(5)
C11 C12 C13 111.5(5)
C14 C13 C12 113.2(6)
C22 C21 N3 115.4(4)
C23 C22 C21 112.4(5)
C22 C23 C24 112.6(6)
C32 C31 N3 115.2(4)
C31 C32 C33 109.3(5)
C34 C33 C32 111.3(6)
C42 C41 N3 117.0(4)
C41 C42 C43 109.3(5)
C44 C43 C42 112.2(5)
O1 N1 Re1 178.8(5)
N2 C1 C2 120.8(5)
C1 C2 C3 118.8(5)
C2 C3 C4 118.4(6)
C5 C4 C3 122.5(5)
N2 C5 C4 117.1(5)

loop_
_geom_bond_atom_site_label_1
_geom_bond_atom_site_label_2
_geom_bond_distance
Re1 N1 1.731(5)
Re1 N2 2.219(4)
Re1 Br3 2.5048(8)
Re1 Br1 2.5063(9)
Re1 Br4 2.5172(9)
Re1 Br2 2.5268(8)
N2 C5 1.3434(11)
N2 C1 1.3442(11)
N3 C11 1.517(6)
N3 C31 1.521(6)
N3 C41 1.522(6)
N3 C21 1.527(6)
C11 C12 1.492(7)
C12 C13 1.511(8)
C13 C14 1.482(9)
C21 C22 1.499(7)
C22 C23 1.494(8)
C23 C24 1.511(8)
C31 C32 1.514(7)
C32 C33 1.515(8)
C33 C34 1.488(9)
C41 C42 1.501(7)
C42 C43 1.513(7)
C43 C44 1.508(8)
N1 O1 1.175(6)
C1 C2 1.3743(11)
C2 C3 1.3744(11)
C3 C4 1.3744(11)
C4 C5 1.3731(11)
